data_4335602
loop_
_publ_author_name
'Felix Bacher'
'\'Eva A. Enyedy'
'N\'ora V. Nagy'
'Antal Rockenbauer'
'Gabriella M. Bogn\'ar'
'Robert Trondl'
'Maria S. Novak'
'Erik Klapproth'
'Tam\'as Kiss'
'Vladimir B. Arion'

_publ_section_title
;
 Copper(II) Complexes with Highly Water-Soluble l- and
 d-Proline-Thiosemicarbazone Conjugates as Potential Inhibitors of
 Topoisomerase II\a
;
_journal_name_full 'Inorganic Chemistry'
_journal_page_first 8895
_journal_page_last 8908
_journal_paper_doi 10.1021/ic401079w
_journal_volume 52
_journal_year 2013
_chemical_absolute_configuration ad
_chemical_formula_moiety 'C13 H15 Cu N5 O2 S, 2(H2 O)'
_chemical_formula_sum 'C13 H19 Cu N5 O4 S'
_chemical_formula_weight 404.93
_chemical_name_systematic
; 
 ? 
;
_space_group_IT_number 19
_symmetry_cell_setting orthorhombic
_symmetry_space_group_name_Hall 'P 2ac 2ab'
_symmetry_space_group_name_H-M 'P 21 21 21'
_atom_sites_solution_hydrogens geom
_atom_sites_solution_primary direct
_atom_sites_solution_secondary difmap
_audit_creation_method SHELXL-97
_cell_angle_alpha 90.00
_cell_angle_beta 90.00
_cell_angle_gamma 90.00
_cell_formula_units_Z 4
_cell_length_a 7.49000(10)
_cell_length_b 10.00060(10)
_cell_length_c 21.5284(3)
_cell_measurement_reflns_used 2809
_cell_measurement_temperature 110(2)
_cell_measurement_theta_max 30.06
_cell_measurement_theta_min 3.20
_cell_volume 1612.57(4)
_computing_molecular_graphics 'Bruker SHELXTL'
_computing_publication_material 'Bruker SHELXTL'
_computing_structure_refinement 'SHELXL-97 (Sheldrick, 2008)'
_computing_structure_solution 'SHELXS-97 (Sheldrick, 2008)'
_diffrn_ambient_temperature 110(2)
_diffrn_measured_fraction_theta_full 0.996
_diffrn_measured_fraction_theta_max 0.996
_diffrn_measurement_device_type 'Nonius Kappa CCD'
_diffrn_measurement_method '\f and \w scans'
_diffrn_radiation_monochromator graphite
_diffrn_radiation_source 'fine-focus sealed tube'
_diffrn_radiation_type MoK\a
_diffrn_radiation_wavelength 0.71073
_diffrn_reflns_av_R_equivalents 0.0000
_diffrn_reflns_av_sigmaI/netI 0.0267
_diffrn_reflns_limit_h_max 10
_diffrn_reflns_limit_h_min -10
_diffrn_reflns_limit_k_max 14
_diffrn_reflns_limit_k_min -14
_diffrn_reflns_limit_l_max 30
_diffrn_reflns_limit_l_min -29
_diffrn_reflns_number 4893
_diffrn_reflns_theta_full 30.49
_diffrn_reflns_theta_max 30.49
_diffrn_reflns_theta_min 2.78
_exptl_absorpt_coefficient_mu 1.513
_exptl_absorpt_correction_T_max 0.8634
_exptl_absorpt_correction_T_min 0.6595
_exptl_absorpt_correction_type multi-scan
_exptl_absorpt_process_details SADABS
_exptl_crystal_colour brown
_exptl_crystal_density_diffrn 1.668
_exptl_crystal_description block
_exptl_crystal_F_000 836
_exptl_crystal_size_max 0.30
_exptl_crystal_size_mid 0.30
_exptl_crystal_size_min 0.10
_refine_diff_density_max 0.381
_refine_diff_density_min -0.529
_refine_diff_density_rms 0.070
_refine_ls_abs_structure_details 'Flack H D (1983), Acta Cryst. A39, 876-881'
_refine_ls_abs_structure_Flack -0.012(8)
_refine_ls_extinction_method none
_refine_ls_goodness_of_fit_ref 1.032
_refine_ls_hydrogen_treatment mixed
_refine_ls_matrix_type full
_refine_ls_number_parameters 217
_refine_ls_number_reflns 4893
_refine_ls_number_restraints 6
_refine_ls_restrained_S_all 1.031
_refine_ls_R_factor_all 0.0334
_refine_ls_R_factor_gt 0.0271
_refine_ls_shift/su_max 0.002
_refine_ls_shift/su_mean 0.000
_refine_ls_structure_factor_coef Fsqd
_refine_ls_weighting_details 'calc w=1/[\s^2^(Fo^2^)+(0.0422P)^2^+0.3181P] where P=(Fo^2^+2Fc^2^)/3'
_refine_ls_weighting_scheme calc
_refine_ls_wR_factor_gt 0.0657
_refine_ls_wR_factor_ref 0.0687
_reflns_number_gt 4477
_reflns_number_total 4893
_reflns_threshold_expression >2sigma(I)
_cod_data_source_file ic401079w_si_002.cif
_cod_data_source_block FEBA108
_cod_database_code 4335602

loop_
_symmetry_equiv_pos_as_xyz
'x, y, z'
'-x+1/2, -y, z+1/2'
'-x, y+1/2, -z+1/2'
'x+1/2, -y+1/2, -z'

loop_
_atom_site_label
_atom_site_type_symbol
_atom_site_fract_x
_atom_site_fract_y
_atom_site_fract_z
_atom_site_U_iso_or_equiv
_atom_site_adp_type
_atom_site_occupancy
_atom_site_symmetry_multiplicity
_atom_site_calc_flag
_atom_site_refinement_flags
Cu1 Cu 0.23665(3) 0.700310(19) 0.796456(9) 0.01193(6) Uani 1 1 d .
S1 S 0.23388(6) 0.90427(4) 0.749751(18) 0.01445(9) Uani 1 1 d .
O1 O -0.00891(17) 0.71236(13) 0.85656(6) 0.0149(2) Uani 1 1 d .
O2 O -0.09086(18) 0.83507(13) 0.93884(6) 0.0178(3) Uani 1 1 d .
N1 N 0.2773(2) 0.50997(14) 0.80823(7) 0.0135(3) Uani 1 1 d .
N2 N 0.18794(19) 0.63408(14) 0.71102(7) 0.0119(3) Uani 1 1 d .
N3 N 0.1490(2) 0.71557(15) 0.66185(7) 0.0143(3) Uani 1 1 d .
N4 N 0.1304(2) 0.93362(16) 0.63247(7) 0.0181(3) Uani 1 1 d .
H4A H 0.0976 0.9061 0.5954 0.022 Uiso 1 1 calc R
H4B H 0.1398 1.0197 0.6402 0.022 Uiso 1 1 calc R
N5 N 0.33982(19) 0.70648(15) 0.88867(7) 0.0123(3) Uani 1 1 d .
C1 C 0.3319(2) 0.46237(18) 0.86249(8) 0.0143(3) Uani 1 1 d .
C2 C 0.3633(3) 0.32589(18) 0.87012(9) 0.0172(4) Uani 1 1 d .
H2 H 0.4072 0.2914 0.9083 0.021 Uiso 1 1 calc R
C3 C 0.3285(3) 0.24223(19) 0.82024(9) 0.0182(4) Uani 1 1 d .
H3 H 0.3487 0.1489 0.8243 0.022 Uiso 1 1 calc R
C4 C 0.2640(3) 0.29318(16) 0.76382(8) 0.0155(3) Uani 1 1 d .
H4 H 0.2358 0.2356 0.7301 0.019 Uiso 1 1 calc R
C5 C 0.2428(3) 0.43007(16) 0.75897(8) 0.0134(3) Uani 1 1 d .
C6 C 0.1889(2) 0.50495(17) 0.70406(8) 0.0135(3) Uani 1 1 d .
H6 H 0.1569 0.4627 0.6661 0.016 Uiso 1 1 calc R
C7 C 0.1659(2) 0.84495(18) 0.67688(8) 0.0140(3) Uani 1 1 d .
C8 C 0.3415(3) 0.56547(18) 0.91335(9) 0.0168(4) Uani 1 1 d .
H8A H 0.4521 0.5513 0.9377 0.020 Uiso 1 1 calc R
H8B H 0.2388 0.5532 0.9417 0.020 Uiso 1 1 calc R
C9 C 0.5178(2) 0.77111(19) 0.89571(9) 0.0169(4) Uani 1 1 d .
H9A H 0.6015 0.7402 0.8631 0.020 Uiso 1 1 calc R
H9B H 0.5699 0.7517 0.9370 0.020 Uiso 1 1 calc R
C10 C 0.4776(2) 0.91974(18) 0.88865(9) 0.0173(4) Uani 1 1 d .
H10A H 0.4816 0.9467 0.8444 0.021 Uiso 1 1 calc R
H10B H 0.5646 0.9742 0.9123 0.021 Uiso 1 1 calc R
C11 C 0.2870(3) 0.93676(18) 0.91536(9) 0.0182(4) Uani 1 1 d .
H11A H 0.2901 0.9870 0.9550 0.022 Uiso 1 1 calc R
H11B H 0.2096 0.9852 0.8856 0.022 Uiso 1 1 calc R
C12 C 0.2179(2) 0.79275(17) 0.92590(7) 0.0127(3) Uani 1 1 d .
H12 H 0.2292 0.7692 0.9709 0.015 Uiso 1 1 calc R
C13 C 0.0228(2) 0.77780(18) 0.90562(8) 0.0129(3) Uani 1 1 d .
O3 O 0.12913(19) 0.60589(14) 0.54156(6) 0.0187(3) Uani 1 1 d D
H30A H 0.1244 0.6452 0.5780 0.028 Uiso 1 1 d RD
H30B H 0.1176 0.5205 0.5431 0.028 Uiso 1 1 d RD
O4 O -0.0322(2) 0.84837(14) 0.51268(7) 0.0230(3) Uani 1 1 d D
H40A H -0.0107 0.7651 0.5194 0.034 Uiso 1 1 d RD
H40B H -0.1350 0.8632 0.4971 0.034 Uiso 1 1 d RD

loop_
_atom_site_aniso_label
_atom_site_aniso_U_11
_atom_site_aniso_U_22
_atom_site_aniso_U_33
_atom_site_aniso_U_23
_atom_site_aniso_U_13
_atom_site_aniso_U_12
Cu1 0.01546(10) 0.01138(9) 0.00896(9) -0.00051(7) -0.00093(8) 0.00118(8)
S1 0.0194(2) 0.01189(16) 0.01203(18) -0.00063(14) -0.00217(18) -0.00009(17)
O1 0.0145(6) 0.0161(6) 0.0141(6) -0.0021(5) -0.0024(4) -0.0007(5)
O2 0.0139(6) 0.0201(6) 0.0194(6) -0.0035(5) 0.0029(5) -0.0001(5)
N1 0.0150(7) 0.0127(6) 0.0127(6) 0.0006(5) -0.0008(6) 0.0023(5)
N2 0.0120(6) 0.0143(7) 0.0094(6) 0.0003(5) -0.0004(5) 0.0010(5)
N3 0.0179(7) 0.0142(7) 0.0107(6) 0.0017(6) -0.0021(5) 0.0014(6)
N4 0.0262(9) 0.0146(7) 0.0135(7) 0.0005(6) -0.0044(7) 0.0022(6)
N5 0.0114(6) 0.0138(6) 0.0117(6) -0.0004(6) -0.0001(5) -0.0009(6)
C1 0.0130(8) 0.0172(8) 0.0126(8) 0.0011(7) -0.0011(7) 0.0008(6)
C2 0.0191(9) 0.0179(8) 0.0146(8) 0.0031(7) -0.0016(7) 0.0027(7)
C3 0.0207(9) 0.0123(8) 0.0217(9) 0.0015(7) 0.0010(7) 0.0001(7)
C4 0.0175(8) 0.0131(7) 0.0160(7) -0.0008(6) 0.0022(7) -0.0013(8)
C5 0.0132(8) 0.0147(7) 0.0121(7) -0.0012(6) 0.0011(7) 0.0001(7)
C6 0.0149(7) 0.0151(7) 0.0104(7) -0.0020(7) -0.0008(6) -0.0016(6)
C7 0.0133(8) 0.0168(8) 0.0119(8) 0.0007(6) 0.0016(6) 0.0023(7)
C8 0.0227(9) 0.0155(8) 0.0123(8) -0.0001(7) -0.0025(7) 0.0016(7)
C9 0.0119(8) 0.0224(10) 0.0164(8) 0.0017(7) -0.0022(7) -0.0007(7)
C10 0.0161(9) 0.0175(9) 0.0181(9) -0.0022(7) -0.0003(7) -0.0046(7)
C11 0.0166(9) 0.0152(8) 0.0227(9) -0.0047(7) 0.0027(7) -0.0040(7)
C12 0.0128(7) 0.0164(7) 0.0088(7) -0.0013(6) 0.0007(6) 0.0003(7)
C13 0.0135(8) 0.0120(8) 0.0132(8) 0.0024(6) 0.0001(6) -0.0021(6)
O3 0.0264(7) 0.0157(6) 0.0139(6) -0.0008(5) 0.0011(5) 0.0005(5)
O4 0.0267(8) 0.0198(7) 0.0224(7) 0.0012(5) -0.0063(6) 0.0031(6)

loop_
_atom_type_symbol
_atom_type_description
_atom_type_scat_dispersion_real
_atom_type_scat_dispersion_imag
_atom_type_scat_source
C C 0.0033 0.0016 'International Tables Vol C Tables 4.2.6.8 and 6.1.1.4'
H H 0.0000 0.0000 'International Tables Vol C Tables 4.2.6.8 and 6.1.1.4'
N N 0.0061 0.0033 'International Tables Vol C Tables 4.2.6.8 and 6.1.1.4'
O O 0.0106 0.0060 'International Tables Vol C Tables 4.2.6.8 and 6.1.1.4'
S S 0.1246 0.1234 'International Tables Vol C Tables 4.2.6.8 and 6.1.1.4'
Cu Cu 0.3201 1.2651 'International Tables Vol C Tables 4.2.6.8 and 6.1.1.4'

loop_
_geom_angle_atom_site_label_1
_geom_angle_atom_site_label_2
_geom_angle_atom_site_label_3
_geom_angle
N1 Cu1 N2 79.82(6)
N1 Cu1 N5 81.38(6)
N2 Cu1 N5 159.67(6)
N1 Cu1 O1 96.04(6)
N2 Cu1 O1 113.54(5)
N5 Cu1 O1 76.08(5)
N1 Cu1 S1 159.58(5)
N2 Cu1 S1 83.57(4)
N5 Cu1 S1 112.90(4)
O1 Cu1 S1 101.46(4)
C7 S1 Cu1 95.44(6)
C13 O1 Cu1 110.73(11)
C1 N1 C5 122.51(15)
C1 N1 Cu1 120.97(12)
C5 N1 Cu1 116.50(11)
C6 N2 N3 120.26(15)
C6 N2 Cu1 115.87(12)
N3 N2 Cu1 123.83(11)
C7 N3 N2 111.61(14)
C7 N4 H4A 120.0
C7 N4 H4B 120.0
H4A N4 H4B 120.0
C9 N5 C12 104.03(13)
C9 N5 C8 111.27(14)
C12 N5 C8 110.93(13)
C9 N5 Cu1 115.59(11)
C12 N5 Cu1 107.20(10)
C8 N5 Cu1 107.71(10)
N1 C1 C2 120.47(17)
N1 C1 C8 114.17(16)
C2 C1 C8 125.20(17)
C3 C2 C1 117.88(18)
C3 C2 H2 121.1
C1 C2 H2 121.1
C2 C3 C4 121.09(17)
C2 C3 H3 119.5
C4 C3 H3 119.5
C5 C4 C3 117.69(16)
C5 C4 H4 121.2
C3 C4 H4 121.2
N1 C5 C4 120.26(15)
N1 C5 C6 112.67(14)
C4 C5 C6 127.05(15)
N2 C6 C5 114.76(16)
N2 C6 H6 122.6
C5 C6 H6 122.6
N4 C7 N3 116.81(17)
N4 C7 S1 118.39(14)
N3 C7 S1 124.79(14)
C1 C8 N5 112.59(15)
C1 C8 H8A 109.1
N5 C8 H8A 109.1
C1 C8 H8B 109.1
N5 C8 H8B 109.1
H8A C8 H8B 107.8
N5 C9 C10 103.65(14)
N5 C9 H9A 111.0
C10 C9 H9A 111.0
N5 C9 H9B 111.0
C10 C9 H9B 111.0
H9A C9 H9B 109.0
C9 C10 C11 104.63(15)
C9 C10 H10A 110.8
C11 C10 H10A 110.8
C9 C10 H10B 110.8
C11 C10 H10B 110.8
H10A C10 H10B 108.9
C12 C11 C10 105.10(14)
C12 C11 H11A 110.7
C10 C11 H11A 110.7
C12 C11 H11B 110.7
C10 C11 H11B 110.7
H11A C11 H11B 108.8
N5 C12 C13 111.99(13)
N5 C12 C11 104.78(13)
C13 C12 C11 111.59(14)
N5 C12 H12 109.5
C13 C12 H12 109.5
C11 C12 H12 109.5
O2 C13 O1 125.89(17)
O2 C13 C12 116.21(16)
O1 C13 C12 117.88(15)
H30A O3 H30B 114.0
H40A O4 H40B 113.8

loop_
_geom_bond_atom_site_label_1
_geom_bond_atom_site_label_2
_geom_bond_distance
Cu1 N1 1.9443(14)
Cu1 N2 1.9887(15)
Cu1 N5 2.1312(14)
Cu1 O1 2.2519(13)
Cu1 S1 2.2741(4)
S1 C7 1.7527(19)
O1 C13 1.265(2)
O2 C13 1.251(2)
N1 C1 1.326(2)
N1 C5 1.353(2)
N2 C6 1.300(2)
N2 N3 1.367(2)
N3 C7 1.340(2)
N4 C7 1.331(2)
N4 H4A 0.8800
N4 H4B 0.8800
N5 C9 1.489(2)
N5 C12 1.490(2)
N5 C8 1.507(2)
C1 C2 1.395(2)
C1 C8 1.506(3)
C2 C3 1.386(3)
C2 H2 0.9500
C3 C4 1.403(3)
C3 H3 0.9500
C4 C5 1.382(2)
C4 H4 0.9500
C5 C6 1.457(2)
C6 H6 0.9500
C8 H8A 0.9900
C8 H8B 0.9900
C9 C10 1.524(3)
C9 H9A 0.9900
C9 H9B 0.9900
C10 C11 1.548(3)
C10 H10A 0.9900
C10 H10B 0.9900
C11 C12 1.547(2)
C11 H11A 0.9900
C11 H11B 0.9900
C12 C13 1.532(2)
C12 H12 1.0000
O3 H30A 0.8784
O3 H30B 0.8587
O4 H40A 0.8604
O4 H40B 0.8526

loop_
_geom_torsion_atom_site_label_1
_geom_torsion_atom_site_label_2
_geom_torsion_atom_site_label_3
_geom_torsion_atom_site_label_4
_geom_torsion
N1 Cu1 S1 C7 42.01(15)
N2 Cu1 S1 C7 6.33(7)
N5 Cu1 S1 C7 173.96(7)
O1 Cu1 S1 C7 -106.46(7)
N1 Cu1 O1 C13 110.84(12)
N2 Cu1 O1 C13 -167.66(11)
N5 Cu1 O1 C13 31.30(12)
S1 Cu1 O1 C13 -79.73(12)
N2 Cu1 N1 C1 176.93(15)
N5 Cu1 N1 C1 4.71(14)
O1 Cu1 N1 C1 -70.17(14)
S1 Cu1 N1 C1 140.85(13)
N2 Cu1 N1 C5 -4.60(13)
N5 Cu1 N1 C5 -176.82(14)
O1 Cu1 N1 C5 108.29(13)
S1 Cu1 N1 C5 -40.7(2)
N1 Cu1 N2 C6 5.72(12)
N5 Cu1 N2 C6 28.4(2)
O1 Cu1 N2 C6 -86.48(13)
S1 Cu1 N2 C6 173.79(12)
N1 Cu1 N2 N3 -176.57(14)
N5 Cu1 N2 N3 -153.91(15)
O1 Cu1 N2 N3 91.23(14)
S1 Cu1 N2 N3 -8.50(13)
C6 N2 N3 C7 -175.95(16)
Cu1 N2 N3 C7 6.4(2)
N1 Cu1 N5 C9 112.15(13)
N2 Cu1 N5 C9 89.6(2)
O1 Cu1 N5 C9 -149.38(13)
S1 Cu1 N5 C9 -52.64(13)
N1 Cu1 N5 C12 -132.40(11)
N2 Cu1 N5 C12 -154.96(15)
O1 Cu1 N5 C12 -33.93(10)
S1 Cu1 N5 C12 62.81(11)
N1 Cu1 N5 C8 -12.97(11)
N2 Cu1 N5 C8 -35.5(2)
O1 Cu1 N5 C8 85.50(11)
S1 Cu1 N5 C8 -177.76(10)
C5 N1 C1 C2 2.6(3)
Cu1 N1 C1 C2 -178.98(14)
C5 N1 C1 C8 -173.03(17)
Cu1 N1 C1 C8 5.3(2)
N1 C1 C2 C3 -2.6(3)
C8 C1 C2 C3 172.53(18)
C1 C2 C3 C4 0.1(3)
C2 C3 C4 C5 2.4(3)
C1 N1 C5 C4 0.0(3)
Cu1 N1 C5 C4 -178.43(14)
C1 N1 C5 C6 -178.61(16)
Cu1 N1 C5 C6 2.9(2)
C3 C4 C5 N1 -2.5(3)
C3 C4 C5 C6 175.91(18)
N3 N2 C6 C5 176.47(15)
Cu1 N2 C6 C5 -5.7(2)
N1 C5 C6 N2 1.9(2)
C4 C5 C6 N2 -176.62(18)
N2 N3 C7 N4 -179.72(15)
N2 N3 C7 S1 1.2(2)
Cu1 S1 C7 N4 174.69(14)
Cu1 S1 C7 N3 -6.29(17)
N1 C1 C8 N5 -16.8(2)
C2 C1 C8 N5 167.73(17)
C9 N5 C8 C1 -108.61(17)
C12 N5 C8 C1 136.08(15)
Cu1 N5 C8 C1 19.05(18)
C12 N5 C9 C10 -43.01(17)
C8 N5 C9 C10 -162.51(14)
Cu1 N5 C9 C10 74.22(16)
N5 C9 C10 C11 31.77(18)
C9 C10 C11 C12 -9.24(19)
C9 N5 C12 C13 158.02(14)
C8 N5 C12 C13 -82.25(17)
Cu1 N5 C12 C13 35.10(15)
C9 N5 C12 C11 36.89(16)
C8 N5 C12 C11 156.62(14)
Cu1 N5 C12 C11 -86.03(13)
C10 C11 C12 N5 -16.56(17)
C10 C11 C12 C13 -137.96(15)
Cu1 O1 C13 O2 157.79(15)
Cu1 O1 C13 C12 -20.31(18)
N5 C12 C13 O2 172.30(15)
C11 C12 C13 O2 -70.6(2)
N5 C12 C13 O1 -9.4(2)
C11 C12 C13 O1 107.70(18)
